data_1549279
loop_
_publ_author_name
'Mokar, Bhanudas Dattatray'
'Jadhav, Prakash D.'
'Pandit, Y. B.'
'Liu, Rai-Shung'

_publ_section_title
;
 Gold-catalyzed (4 + 2)-annulations between \a-alkyl alkenylgold carbenes
 and benzisoxazoles with reactive alkyl groups.
;
_journal_issue 19
_journal_name_full 'Chemical science'
_journal_page_first 4488
_journal_page_last 4492
_journal_paper_doi 10.1039/c8sc00986d
_journal_volume 9
_journal_year 2018
_chemical_formula_moiety 'C18 H20 Br N O'
_chemical_formula_sum 'C18 H20 Br N O'
_chemical_formula_weight 346.26
_space_group_IT_number 2
_space_group_name_Hall '-P 1'
_space_group_name_H-M_alt 'P -1'
_symmetry_cell_setting triclinic
_symmetry_space_group_name_Hall '-P 1'
_symmetry_space_group_name_H-M 'P -1'
_atom_sites_solution_hydrogens geom
_atom_sites_solution_primary direct
_atom_sites_solution_secondary difmap
_audit_creation_method SHELXL-97
_audit_update_record
;
2018-01-24 deposited with the CCDC.
2018-04-23 downloaded from the CCDC.
;
_cell_angle_alpha 116.079(3)
_cell_angle_beta 109.218(4)
_cell_angle_gamma 91.505(4)
_cell_formula_units_Z 2
_cell_length_a 7.6388(10)
_cell_length_b 11.2206(13)
_cell_length_c 11.3511(13)
_cell_measurement_reflns_used 9919
_cell_measurement_temperature 200(2)
_cell_measurement_theta_max 25.06
_cell_measurement_theta_min 3.267
_cell_volume 808.23(17)
_computing_molecular_graphics 'Ortep-3 for Windows (Farrugia, 1997)'
_computing_publication_material 'WinGX publication routines (Farrugia, 1999)'
_computing_structure_refinement 'SHELXL-97 (Sheldrick, 1997)'
_computing_structure_solution 'SHELXS-86 (Sheldrick, 1986)'
_diffrn_ambient_temperature 200(2)
_diffrn_measured_fraction_theta_full 0.987
_diffrn_measured_fraction_theta_max 0.987
_diffrn_measurement_device_type 'D8 Venture'
_diffrn_radiation_monochromator graphite
_diffrn_radiation_source 'fine-focus sealed tube'
_diffrn_radiation_type MoK\a
_diffrn_radiation_wavelength 0.71073
_diffrn_reflns_av_R_equivalents 0.0345
_diffrn_reflns_av_sigmaI/netI 0.0173
_diffrn_reflns_limit_h_max 9
_diffrn_reflns_limit_h_min -9
_diffrn_reflns_limit_k_max 13
_diffrn_reflns_limit_k_min -13
_diffrn_reflns_limit_l_max 13
_diffrn_reflns_limit_l_min -13
_diffrn_reflns_number 26621
_diffrn_reflns_theta_full 25.07
_diffrn_reflns_theta_max 25.07
_diffrn_reflns_theta_min 2.87
_exptl_absorpt_coefficient_mu 2.542
_exptl_absorpt_correction_T_max 0.7017
_exptl_absorpt_correction_T_min 0.4078
_exptl_absorpt_correction_type multi-scan
_exptl_absorpt_process_details SADABS
_exptl_crystal_colour yellow
_exptl_crystal_density_diffrn 1.423
_exptl_crystal_density_method 'not measured'
_exptl_crystal_description prism
_exptl_crystal_F_000 356
_exptl_crystal_size_max 0.43
_exptl_crystal_size_mid 0.31
_exptl_crystal_size_min 0.15
_refine_diff_density_max 0.228
_refine_diff_density_min -0.318
_refine_diff_density_rms 0.040
_refine_ls_extinction_method none
_refine_ls_goodness_of_fit_ref 1.060
_refine_ls_hydrogen_treatment constr
_refine_ls_matrix_type full
_refine_ls_number_parameters 192
_refine_ls_number_reflns 2830
_refine_ls_number_restraints 0
_refine_ls_restrained_S_all 1.060
_refine_ls_R_factor_all 0.0258
_refine_ls_R_factor_gt 0.0237
_refine_ls_shift/su_max 0.009
_refine_ls_shift/su_mean 0.000
_refine_ls_structure_factor_coef Fsqd
_refine_ls_weighting_details 'calc w=1/[\s^2^(Fo^2^)+(0.0304P)^2^+0.3720P] where P=(Fo^2^+2Fc^2^)/3'
_refine_ls_weighting_scheme calc
_refine_ls_wR_factor_gt 0.0630
_refine_ls_wR_factor_ref 0.0643
_reflns_number_gt 2682
_reflns_number_total 2830
_reflns_threshold_expression >2sigma(I)
_cod_data_source_file c8sc00986d2.cif
_cod_data_source_block d19332
_cod_depositor_comments 'Adding full bibliography for 1549278--1549281.cif.'
_cod_database_code 1549279

loop_
_symmetry_equiv_pos_as_xyz
'x, y, z'
'-x, -y, -z'

loop_
_atom_site_label
_atom_site_type_symbol
_atom_site_fract_x
_atom_site_fract_y
_atom_site_fract_z
_atom_site_U_iso_or_equiv
_atom_site_adp_type
_atom_site_occupancy
_atom_site_symmetry_multiplicity
_atom_site_calc_flag
_atom_site_refinement_flags
C1 C 0.4367(3) 0.81548(19) 0.7066(2) 0.0391(4) Uani 1 1 d .
C2 C 0.3160(3) 0.7474(2) 0.5659(2) 0.0414(4) Uani 1 1 d .
H2 H 0.2729 0.7958 0.5146 0.050 Uiso 1 1 calc R
C3 C 0.2584(3) 0.60867(19) 0.5005(2) 0.0365(4) Uani 1 1 d .
H3 H 0.1758 0.5625 0.4035 0.044 Uiso 1 1 calc R
C4 C 0.3178(2) 0.53357(18) 0.57245(18) 0.0311(4) Uani 1 1 d .
C5 C 0.4390(3) 0.6070(2) 0.7156(2) 0.0404(4) Uani 1 1 d .
H5 H 0.4816 0.5598 0.7682 0.049 Uiso 1 1 calc R
C6 C 0.4982(3) 0.7458(2) 0.7822(2) 0.0438(4) Uani 1 1 d .
H6 H 0.5805 0.7931 0.8792 0.053 Uiso 1 1 calc R
C7 C 0.2509(2) 0.38721(18) 0.49927(17) 0.0300(4) Uani 1 1 d .
C8 C 0.1050(2) 0.31130(18) 0.35028(17) 0.0335(4) Uani 1 1 d .
H8A H -0.0156 0.3434 0.3443 0.040 Uiso 1 1 calc R
H8B H 0.1501 0.3232 0.2830 0.040 Uiso 1 1 calc R
C9 C 0.0797(2) 0.16627(19) 0.31842(19) 0.0355(4) Uani 1 1 d .
C10 C -0.0481(3) 0.0543(2) 0.1771(2) 0.0504(5) Uani 1 1 d .
H10A H 0.0132 0.0344 0.1089 0.076 Uiso 1 1 calc R
H10B H -0.1674 0.0820 0.1440 0.076 Uiso 1 1 calc R
H10C H -0.0738 -0.0269 0.1857 0.076 Uiso 1 1 calc R
C11 C 0.1944(2) 0.15662(18) 0.43122(19) 0.0337(4) Uani 1 1 d .
C12 C 0.2222(3) 0.0320(2) 0.4467(2) 0.0447(5) Uani 1 1 d .
H12A H 0.1798 0.0353 0.5206 0.067 Uiso 1 1 calc R
H12B H 0.3566 0.0275 0.4732 0.067 Uiso 1 1 calc R
H12C H 0.1482 -0.0483 0.3566 0.067 Uiso 1 1 calc R
C13 C 0.3002(2) 0.29301(18) 0.54136(17) 0.0299(3) Uani 1 1 d .
C14 C 0.4258(2) 0.32036(17) 0.78305(18) 0.0313(4) Uani 1 1 d .
C15 C 0.2314(3) 0.3133(3) 0.7840(2) 0.0521(5) Uani 1 1 d .
C16 C 0.5801(3) 0.33299(18) 0.89617(18) 0.0352(4) Uani 1 1 d .
H16 H 0.5610 0.3418 0.9780 0.042 Uiso 1 1 calc R
C17 C 0.7660(3) 0.33357(18) 0.89697(19) 0.0371(4) Uani 1 1 d .
C18 C 0.9204(3) 0.3379(2) 1.0236(2) 0.0540(5) Uani 1 1 d .
Br1 Br 0.51708(3) 1.006202(19) 0.79707(2) 0.05111(10) Uani 1 1 d .
N1 N 0.4473(2) 0.31520(15) 0.66889(15) 0.0313(3) Uani 1 1 d .
O1 O 0.80812(18) 0.33011(16) 0.79873(14) 0.0474(3) Uani 1 1 d .
H1' H 0.5715 0.3242 0.6760 0.057 Uiso 1 1 d R
H15A H 0.1793 0.3808 0.7619 0.057 Uiso 1 1 d R
H15B H 0.1564 0.2327 0.7203 0.057 Uiso 1 1 d R
H15C H 0.2305 0.3391 0.8792 0.057 Uiso 1 1 d R
H18A H 1.0006 0.4269 1.0773 0.057 Uiso 1 1 d R
H18B H 0.9818 0.2575 0.9887 0.057 Uiso 1 1 d R
H18C H 0.8691 0.3308 1.0867 0.057 Uiso 1 1 d R

loop_
_atom_site_aniso_label
_atom_site_aniso_U_11
_atom_site_aniso_U_22
_atom_site_aniso_U_33
_atom_site_aniso_U_23
_atom_site_aniso_U_13
_atom_site_aniso_U_12
C1 0.0454(11) 0.0321(9) 0.0474(11) 0.0197(8) 0.0249(9) 0.0110(8)
C2 0.0501(11) 0.0409(11) 0.0472(11) 0.0290(9) 0.0228(9) 0.0163(9)
C3 0.0402(10) 0.0407(10) 0.0343(9) 0.0221(8) 0.0142(8) 0.0121(8)
C4 0.0309(9) 0.0362(9) 0.0319(9) 0.0185(8) 0.0150(7) 0.0109(7)
C5 0.0495(11) 0.0360(10) 0.0347(9) 0.0199(8) 0.0104(8) 0.0088(8)
C6 0.0511(12) 0.0367(10) 0.0368(10) 0.0156(8) 0.0115(9) 0.0065(9)
C7 0.0278(8) 0.0360(9) 0.0277(8) 0.0162(7) 0.0106(7) 0.0090(7)
C8 0.0300(9) 0.0427(10) 0.0280(8) 0.0180(8) 0.0096(7) 0.0103(7)
C9 0.0296(9) 0.0391(10) 0.0318(9) 0.0119(8) 0.0118(7) 0.0059(7)
C10 0.0461(12) 0.0497(12) 0.0355(10) 0.0088(9) 0.0090(9) 0.0013(9)
C11 0.0306(9) 0.0333(9) 0.0364(9) 0.0153(8) 0.0136(7) 0.0070(7)
C12 0.0480(11) 0.0346(10) 0.0492(11) 0.0196(9) 0.0162(9) 0.0074(8)
C13 0.0267(8) 0.0345(9) 0.0292(8) 0.0162(7) 0.0097(7) 0.0074(7)
C14 0.0366(9) 0.0259(8) 0.0297(8) 0.0120(7) 0.0121(7) 0.0056(7)
C15 0.0411(11) 0.0675(15) 0.0420(11) 0.0193(10) 0.0190(9) 0.0062(10)
C16 0.0447(10) 0.0317(9) 0.0274(8) 0.0141(7) 0.0117(8) 0.0045(8)
C17 0.0418(10) 0.0292(9) 0.0321(9) 0.0143(8) 0.0046(8) 0.0058(8)
C18 0.0518(13) 0.0573(13) 0.0407(11) 0.0259(10) -0.0004(9) 0.0100(10)
Br1 0.06178(16) 0.03253(13) 0.06227(16) 0.02095(10) 0.02971(11) 0.00704(9)
N1 0.0278(7) 0.0363(8) 0.0325(7) 0.0203(6) 0.0088(6) 0.0072(6)
O1 0.0340(7) 0.0678(10) 0.0404(7) 0.0284(7) 0.0104(6) 0.0098(6)

loop_
_atom_type_symbol
_atom_type_description
_atom_type_scat_dispersion_real
_atom_type_scat_dispersion_imag
_atom_type_scat_source
C C 0.0033 0.0016 'International Tables Vol C Tables 4.2.6.8 and 6.1.1.4'
H H 0.0000 0.0000 'International Tables Vol C Tables 4.2.6.8 and 6.1.1.4'
Br Br -0.2901 2.4595 'International Tables Vol C Tables 4.2.6.8 and 6.1.1.4'
N N 0.0061 0.0033 'International Tables Vol C Tables 4.2.6.8 and 6.1.1.4'
O O 0.0106 0.0060 'International Tables Vol C Tables 4.2.6.8 and 6.1.1.4'

loop_
_geom_angle_atom_site_label_1
_geom_angle_atom_site_label_2
_geom_angle_atom_site_label_3
_geom_angle
C2 C1 C6 120.53(18)
C2 C1 Br1 119.63(14)
C6 C1 Br1 119.83(15)
C3 C2 C1 119.40(17)
C3 C2 H2 120.3
C1 C2 H2 120.3
C2 C3 C4 122.14(17)
C2 C3 H3 118.9
C4 C3 H3 118.9
C3 C4 C5 116.50(17)
C3 C4 C7 120.12(16)
C5 C4 C7 123.37(15)
C6 C5 C4 121.94(17)
C6 C5 H5 119.0
C4 C5 H5 119.0
C5 C6 C1 119.49(18)
C5 C6 H6 120.3
C1 C6 H6 120.3
C13 C7 C4 130.85(16)
C13 C7 C8 106.27(15)
C4 C7 C8 122.87(15)
C9 C8 C7 104.79(14)
C9 C8 H8A 110.8
C7 C8 H8A 110.8
C9 C8 H8B 110.8
C7 C8 H8B 110.8
H8A C8 H8B 108.9
C11 C9 C10 128.15(18)
C11 C9 C8 109.32(15)
C10 C9 C8 122.44(17)
C9 C10 H10A 109.5
C9 C10 H10B 109.5
H10A C10 H10B 109.5
C9 C10 H10C 109.5
H10A C10 H10C 109.5
H10B C10 H10C 109.5
C9 C11 C13 107.95(16)
C9 C11 C12 128.44(17)
C13 C11 C12 123.56(16)
C11 C12 H12A 109.5
C11 C12 H12B 109.5
H12A C12 H12B 109.5
C11 C12 H12C 109.5
H12A C12 H12C 109.5
H12B C12 H12C 109.5
C7 C13 N1 126.50(16)
C7 C13 C11 111.65(15)
N1 C13 C11 121.59(15)
N1 C14 C16 120.42(16)
N1 C14 C15 118.03(16)
C16 C14 C15 121.55(16)
C14 C15 H15A 107.3
C14 C15 H15B 112.4
H15A C15 H15B 108.9
C14 C15 H15C 112.9
H15A C15 H15C 104.3
H15B C15 H15C 110.7
C14 C16 C17 123.39(16)
C14 C16 H16 118.3
C17 C16 H16 118.3
O1 C17 C16 123.46(16)
O1 C17 C18 118.45(18)
C16 C17 C18 118.09(18)
C17 C18 H18A 107.9
C17 C18 H18B 108.3
H18A C18 H18B 117.6
C17 C18 H18C 110.7
H18A C18 H18C 104.5
H18B C18 H18C 107.8
C14 N1 C13 126.37(14)
C14 N1 H1' 114.2
C13 N1 H1' 119.4

loop_
_geom_bond_atom_site_label_1
_geom_bond_atom_site_label_2
_geom_bond_distance
C1 C2 1.381(3)
C1 C6 1.382(3)
C1 Br1 1.8961(19)
C2 C3 1.379(3)
C2 H2 0.9500
C3 C4 1.402(2)
C3 H3 0.9500
C4 C5 1.403(3)
C4 C7 1.458(3)
C5 C6 1.380(3)
C5 H5 0.9500
C6 H6 0.9500
C7 C13 1.354(2)
C7 C8 1.507(2)
C8 C9 1.495(3)
C8 H8A 0.9900
C8 H8B 0.9900
C9 C11 1.345(3)
C9 C10 1.496(3)
C10 H10A 0.9800
C10 H10B 0.9800
C10 H10C 0.9800
C11 C13 1.465(2)
C11 C12 1.496(3)
C12 H12A 0.9800
C12 H12B 0.9800
C12 H12C 0.9800
C13 N1 1.421(2)
C14 N1 1.336(2)
C14 C16 1.376(2)
C14 C15 1.489(3)
C15 H15A 0.9549
C15 H15B 0.8910
C15 H15C 0.9907
C16 C17 1.417(3)
C16 H16 0.9500
C17 O1 1.244(2)
C17 C18 1.509(3)
C18 H18A 0.9645
C18 H18B 1.0108
C18 H18C 0.9528
N1 H1' 0.9247
